data_4076132
loop_
_publ_author_name
'Bunn, Natalie R.'
'Aldridge, Simon'
'Kays, Deborah L.'
'Coombs, Natalie D.'
'Day, Joanna K.'
'Ooi, Li-ling'
'Coles, Simon J.'
'Hursthouse, Michael B.'

_publ_section_title
;
 Toward Cationic Gallane- and Indanediyl Complexes:&#x00A0; Synthetic
 Approaches to Three-Coordinate Halogallyl and -indyl Precursors
;
_journal_issue 24
_journal_name_full Organometallics
_journal_page_first 5879
_journal_paper_doi 10.1021/om050630f
_journal_volume 24
_journal_year 2005
_chemical_formula_sum 'C28 H20 Fe4 I2 In2 O8'
_chemical_formula_weight 1191.28
_chemical_name_common sa0429
_chemical_name_systematic
;
 ?
;
_space_group_IT_number 61
_symmetry_cell_setting orthorhombic
_symmetry_space_group_name_Hall '-P 2bc 2ac'
_symmetry_space_group_name_H-M 'P c a b'
_atom_sites_solution_hydrogens geom
_atom_sites_solution_primary direct
_atom_sites_solution_secondary difmap
_audit_creation_method SHELXL-97
_cell_angle_alpha 90.00
_cell_angle_beta 90.00
_cell_angle_gamma 90.00
_cell_formula_units_Z 4
_cell_length_a 7.5598(2)
_cell_length_b 18.7946(5)
_cell_length_c 23.1101(6)
_cell_measurement_reflns_used 26141
_cell_measurement_temperature 150(2)
_cell_measurement_theta_max 27.485
_cell_measurement_theta_min 2.91
_cell_volume 3283.56(15)
_computing_cell_refinement 'HKL Scalepack (Otwinowski & Minor 1997)'
_computing_data_collection 'Collect (Nonius BV, 1997-2000)'
_computing_data_reduction 'HKL Denzo and Scalepack (Otwinowski & Minor 1997)'
_computing_molecular_graphics 'Ortep-3 for Windows (Farrugia, 1997)'
_computing_publication_material 'WinGX publication routines (Farrugia, 1999)'
_computing_structure_refinement 'SHELXL-97 (Sheldrick, 1997)'
_computing_structure_solution 'Dirdif-99 (Beurskens, 1999)'
_diffrn_ambient_temperature 150(2)
_diffrn_measured_fraction_theta_full 0.999
_diffrn_measured_fraction_theta_max 0.999
_diffrn_measurement_device_type KappaCCD
_diffrn_measurement_method CCD
_diffrn_radiation_monochromator graphite
_diffrn_radiation_source 'fine-focus sealed tube'
_diffrn_radiation_type MoK\a
_diffrn_radiation_wavelength 0.71073
_diffrn_reflns_av_R_equivalents 0.1148
_diffrn_reflns_av_sigmaI/netI 0.0796
_diffrn_reflns_limit_h_max 9
_diffrn_reflns_limit_h_min -9
_diffrn_reflns_limit_k_max 24
_diffrn_reflns_limit_k_min -24
_diffrn_reflns_limit_l_max 30
_diffrn_reflns_limit_l_min -29
_diffrn_reflns_number 24421
_diffrn_reflns_theta_full 27.47
_diffrn_reflns_theta_max 27.47
_diffrn_reflns_theta_min 3.04
_exptl_absorpt_coefficient_mu 5.028
_exptl_absorpt_correction_T_max 0.8638
_exptl_absorpt_correction_T_min 0.3662
_exptl_absorpt_correction_type multi-scan
_exptl_absorpt_process_details 'Sortav (Blessing, 1995)'
_exptl_crystal_colour brown
_exptl_crystal_density_diffrn 2.410
_exptl_crystal_density_method 'not measured'
_exptl_crystal_description block
_exptl_crystal_F_000 2240
_exptl_crystal_size_max 0.25
_exptl_crystal_size_mid 0.08
_exptl_crystal_size_min 0.03
_refine_diff_density_max 1.106
_refine_diff_density_min -1.357
_refine_diff_density_rms 0.246
_refine_ls_extinction_method none
_refine_ls_goodness_of_fit_ref 1.031
_refine_ls_hydrogen_treatment constr
_refine_ls_matrix_type full
_refine_ls_number_parameters 200
_refine_ls_number_reflns 3757
_refine_ls_number_restraints 0
_refine_ls_restrained_S_all 1.031
_refine_ls_R_factor_all 0.0888
_refine_ls_R_factor_gt 0.0465
_refine_ls_shift/su_max 0.001
_refine_ls_shift/su_mean 0.000
_refine_ls_structure_factor_coef Fsqd
_refine_ls_weighting_details 'calc w=1/[\s^2^(Fo^2^)+(0.0381P)^2^+0.0000P] where P=(Fo^2^+2Fc^2^)/3'
_refine_ls_weighting_scheme calc
_refine_ls_wR_factor_gt 0.0852
_refine_ls_wR_factor_ref 0.0980
_reflns_number_gt 2535
_reflns_number_total 3757
_reflns_threshold_expression >2sigma(I)
_cod_data_source_file om050630fsi20050726_073404.cif
_cod_data_source_block sa0429
_cod_database_code 4076132

loop_
_symmetry_equiv_pos_as_xyz
'x, y, z'
'-x+1/2, y, z+1/2'
'x+1/2, -y+1/2, z'
'-x, -y+1/2, z+1/2'
'-x, -y, -z'
'x-1/2, -y, -z-1/2'
'-x-1/2, y-1/2, -z'
'x, y-1/2, -z-1/2'

loop_
_atom_site_label
_atom_site_type_symbol
_atom_site_fract_x
_atom_site_fract_y
_atom_site_fract_z
_atom_site_U_iso_or_equiv
_atom_site_adp_type
_atom_site_occupancy
_atom_site_symmetry_multiplicity
_atom_site_calc_flag
_atom_site_refinement_flags
C11 C -0.0305(11) 0.3486(4) 0.5730(3) 0.0335(19) Uani 1 1 d .
C12 C 0.0526(10) 0.4161(4) 0.6672(3) 0.0302(18) Uani 1 1 d .
C13 C -0.2726(10) 0.2937(4) 0.6642(3) 0.0346(19) Uani 1 1 d .
H13 H -0.2300 0.2462 0.6621 0.041 Uiso 1 1 calc R
C14 C -0.3772(11) 0.3294(4) 0.6222(3) 0.040(2) Uani 1 1 d .
H14 H -0.4158 0.3101 0.5864 0.049 Uiso 1 1 calc R
C15 C -0.4138(9) 0.3981(4) 0.6426(3) 0.0340(19) Uani 1 1 d .
H15 H -0.4830 0.4333 0.6237 0.041 Uiso 1 1 calc R
C16 C -0.3284(10) 0.4051(4) 0.6966(3) 0.0337(19) Uani 1 1 d .
H16 H -0.3286 0.4464 0.7203 0.040 Uiso 1 1 calc R
C17 C -0.2446(11) 0.3417(4) 0.7091(3) 0.0352(19) Uani 1 1 d .
H17 H -0.1782 0.3323 0.7432 0.042 Uiso 1 1 calc R
O11 O 0.0356(8) 0.3213(3) 0.5345(2) 0.0508(16) Uani 1 1 d .
O12 O 0.1788(7) 0.4362(3) 0.6911(2) 0.0471(16) Uani 1 1 d .
Fe1 Fe -0.13757(13) 0.38412(5) 0.63395(4) 0.0214(2) Uani 1 1 d .
C21 C -0.3417(10) 0.6420(3) 0.5533(3) 0.0257(16) Uani 1 1 d .
C22 C -0.4206(10) 0.5901(3) 0.6531(3) 0.0263(17) Uani 1 1 d .
C23 C -0.1068(10) 0.6521(4) 0.6957(3) 0.0301(18) Uani 1 1 d .
H23 H -0.1349 0.6307 0.7317 0.036 Uiso 1 1 calc R
C24 C 0.0218(9) 0.6269(4) 0.6564(3) 0.0258(16) Uani 1 1 d .
H24 H 0.0974 0.5870 0.6615 0.031 Uiso 1 1 calc R
C25 C 0.0158(9) 0.6732(3) 0.6078(3) 0.0278(17) Uani 1 1 d .
H25 H 0.0854 0.6691 0.5737 0.033 Uiso 1 1 calc R
C26 C -0.1124(10) 0.7268(4) 0.6191(3) 0.0309(19) Uani 1 1 d .
H26 H -0.1425 0.7650 0.5940 0.037 Uiso 1 1 calc R
C27 C -0.1865(9) 0.7135(4) 0.6733(3) 0.0257(17) Uani 1 1 d .
H27 H -0.2753 0.7411 0.6917 0.031 Uiso 1 1 calc R
Fe2 Fe -0.23404(13) 0.62677(5) 0.61891(4) 0.0189(2) Uani 1 1 d .
In1 In -0.14323(6) 0.50391(2) 0.582238(19) 0.01933(13) Uani 1 1 d .
O21 O -0.4178(7) 0.6567(3) 0.5114(2) 0.0390(14) Uani 1 1 d .
O22 O -0.5420(7) 0.5694(3) 0.6786(2) 0.0388(14) Uani 1 1 d .
I1 I 0.24092(6) 0.51786(2) 0.539235(18) 0.02417(14) Uani 1 1 d .

loop_
_atom_site_aniso_label
_atom_site_aniso_U_11
_atom_site_aniso_U_22
_atom_site_aniso_U_33
_atom_site_aniso_U_23
_atom_site_aniso_U_13
_atom_site_aniso_U_12
C11 0.047(6) 0.022(4) 0.031(4) 0.009(3) 0.003(4) 0.000(4)
C12 0.028(5) 0.043(5) 0.020(4) 0.018(3) -0.004(3) -0.001(4)
C13 0.033(5) 0.021(4) 0.050(5) 0.019(4) 0.005(4) -0.004(3)
C14 0.038(6) 0.041(5) 0.042(5) 0.002(4) 0.006(4) -0.021(4)
C15 0.015(4) 0.038(5) 0.049(5) 0.022(4) 0.003(4) -0.006(3)
C16 0.036(5) 0.035(4) 0.031(4) -0.001(3) 0.022(4) 0.001(4)
C17 0.044(5) 0.036(4) 0.025(4) 0.015(4) 0.003(4) -0.008(4)
O11 0.077(5) 0.034(3) 0.041(3) 0.003(3) 0.026(3) 0.012(3)
O12 0.025(4) 0.074(4) 0.043(3) 0.023(3) -0.009(3) -0.009(3)
Fe1 0.0204(6) 0.0237(5) 0.0200(5) 0.0043(4) 0.0029(4) -0.0007(4)
C21 0.023(4) 0.019(4) 0.035(4) 0.001(3) -0.004(3) -0.002(3)
C22 0.033(5) 0.023(4) 0.023(4) -0.015(3) -0.011(3) 0.002(3)
C23 0.028(5) 0.041(4) 0.022(4) -0.010(3) -0.009(3) -0.007(4)
C24 0.017(4) 0.026(4) 0.035(4) -0.004(3) -0.007(3) -0.003(3)
C25 0.017(4) 0.029(4) 0.037(4) -0.002(3) -0.005(3) -0.006(3)
C26 0.032(5) 0.021(4) 0.039(5) 0.005(3) -0.017(4) -0.008(3)
C27 0.015(4) 0.025(4) 0.037(4) -0.024(3) -0.007(3) 0.002(3)
Fe2 0.0156(6) 0.0217(5) 0.0192(5) -0.0022(4) -0.0009(4) 0.0003(4)
In1 0.0196(3) 0.0200(3) 0.0185(2) 0.0013(2) 0.0006(2) -0.0003(2)
O21 0.035(4) 0.045(3) 0.037(3) -0.001(3) -0.013(3) 0.006(3)
O22 0.028(4) 0.052(4) 0.037(3) -0.005(3) 0.012(3) -0.010(3)
I1 0.0184(3) 0.0344(3) 0.0198(2) -0.00275(19) 0.0008(2) -0.0009(2)

loop_
_atom_type_symbol
_atom_type_description
_atom_type_scat_dispersion_real
_atom_type_scat_dispersion_imag
_atom_type_scat_source
C C 0.0033 0.0016 'International Tables Vol C Tables 4.2.6.8 and 6.1.1.4'
H H 0.0000 0.0000 'International Tables Vol C Tables 4.2.6.8 and 6.1.1.4'
Fe Fe 0.3463 0.8444 'International Tables Vol C Tables 4.2.6.8 and 6.1.1.4'
In In -0.7276 1.3100 'International Tables Vol C Tables 4.2.6.8 and 6.1.1.4'
O O 0.0106 0.0060 'International Tables Vol C Tables 4.2.6.8 and 6.1.1.4'
I I -0.4742 1.8119 'International Tables Vol C Tables 4.2.6.8 and 6.1.1.4'

loop_
_geom_angle_atom_site_label_1
_geom_angle_atom_site_label_2
_geom_angle_atom_site_label_3
_geom_angle
_geom_angle_site_symmetry_1
_geom_angle_site_symmetry_3
O11 C11 Fe1 175.6(6) . .
O12 C12 Fe1 177.8(6) . .
C17 C13 C14 106.7(7) . .
C17 C13 Fe1 69.5(4) . .
C14 C13 Fe1 70.2(4) . .
C17 C13 H13 126.6 . .
C14 C13 H13 126.6 . .
Fe1 C13 H13 125.3 . .
C15 C14 C13 108.3(7) . .
C15 C14 Fe1 71.1(4) . .
C13 C14 Fe1 70.3(4) . .
C15 C14 H14 125.8 . .
C13 C14 H14 125.8 . .
Fe1 C14 H14 124.4 . .
C14 C15 C16 107.0(7) . .
C14 C15 Fe1 70.0(4) . .
C16 C15 Fe1 69.1(4) . .
C14 C15 H15 126.5 . .
C16 C15 H15 126.5 . .
Fe1 C15 H15 125.9 . .
C17 C16 C15 108.4(7) . .
C17 C16 Fe1 70.4(4) . .
C15 C16 Fe1 71.6(4) . .
C17 C16 H16 125.8 . .
C15 C16 H16 125.8 . .
Fe1 C16 H16 123.8 . .
C16 C17 C13 109.4(7) . .
C16 C17 Fe1 70.8(4) . .
C13 C17 Fe1 71.6(4) . .
C16 C17 H17 125.3 . .
C13 C17 H17 125.3 . .
Fe1 C17 H17 123.9 . .
C12 Fe1 C11 96.0(4) . .
C12 Fe1 C17 94.9(3) . .
C11 Fe1 C17 134.8(3) . .
C12 Fe1 C16 101.6(3) . .
C11 Fe1 C16 161.7(3) . .
C17 Fe1 C16 38.8(3) . .
C12 Fe1 C14 160.1(3) . .
C11 Fe1 C14 96.2(3) . .
C17 Fe1 C14 65.4(3) . .
C16 Fe1 C14 65.5(3) . .
C12 Fe1 C13 122.3(3) . .
C11 Fe1 C13 100.6(3) . .
C17 Fe1 C13 38.9(3) . .
C16 Fe1 C13 65.5(3) . .
C14 Fe1 C13 39.5(3) . .
C12 Fe1 C15 137.1(3) . .
C11 Fe1 C15 125.4(3) . .
C17 Fe1 C15 65.4(3) . .
C16 Fe1 C15 39.3(3) . .
C14 Fe1 C15 38.9(3) . .
C13 Fe1 C15 65.8(3) . .
C12 Fe1 In1 85.2(2) . .
C11 Fe1 In1 88.2(2) . .
C17 Fe1 In1 136.5(2) . .
C16 Fe1 In1 98.5(2) . .
C14 Fe1 In1 110.9(2) . .
C13 Fe1 In1 149.5(2) . .
C15 Fe1 In1 85.29(19) . .
O21 C21 Fe2 175.0(6) . .
O22 C22 Fe2 175.4(6) . .
C27 C23 C24 109.6(6) . .
C27 C23 Fe2 70.9(4) . .
C24 C23 Fe2 72.1(4) . .
C27 C23 H23 125.2 . .
C24 C23 H23 125.2 . .
Fe2 C23 H23 123.4 . .
C23 C24 C25 106.3(6) . .
C23 C24 Fe2 68.6(4) . .
C25 C24 Fe2 69.4(4) . .
C23 C24 H24 126.8 . .
C25 C24 H24 126.8 . .
Fe2 C24 H24 126.7 . .
C26 C25 C24 108.1(6) . .
C26 C25 Fe2 70.0(4) . .
C24 C25 Fe2 71.2(4) . .
C26 C25 H25 126.0 . .
C24 C25 H25 126.0 . .
Fe2 C25 H25 124.5 . .
C27 C26 C25 108.2(6) . .
C27 C26 Fe2 70.4(4) . .
C25 C26 Fe2 70.3(4) . .
C27 C26 H26 125.9 . .
C25 C26 H26 125.9 . .
Fe2 C26 H26 125.0 . .
C26 C27 C23 107.9(6) . .
C26 C27 Fe2 70.7(4) . .
C23 C27 Fe2 69.7(4) . .
C26 C27 H27 126.1 . .
C23 C27 H27 126.1 . .
Fe2 C27 H27 125.1 . .
C21 Fe2 C22 94.7(3) . .
C21 Fe2 C23 157.3(3) . .
C22 Fe2 C23 94.4(3) . .
C21 Fe2 C27 118.4(3) . .
C22 Fe2 C27 100.0(3) . .
C23 Fe2 C27 39.3(3) . .
C21 Fe2 C26 93.4(3) . .
C22 Fe2 C26 134.8(3) . .
C23 Fe2 C26 65.7(3) . .
C27 Fe2 C26 39.0(3) . .
C21 Fe2 C25 104.2(3) . .
C22 Fe2 C25 160.3(3) . .
C23 Fe2 C25 65.9(3) . .
C27 Fe2 C25 66.0(3) . .
C26 Fe2 C25 39.7(3) . .
C21 Fe2 C24 141.4(3) . .
C22 Fe2 C24 123.3(3) . .
C23 Fe2 C24 39.3(3) . .
C27 Fe2 C24 66.2(3) . .
C26 Fe2 C24 66.2(3) . .
C25 Fe2 C24 39.4(3) . .
C21 Fe2 In1 89.1(2) . .
C22 Fe2 In1 90.6(2) . .
C23 Fe2 In1 111.5(2) . .
C27 Fe2 In1 149.2(2) . .
C26 Fe2 In1 134.0(2) . .
C25 Fe2 In1 95.37(19) . .
C24 Fe2 In1 83.78(19) . .
Fe1 In1 Fe2 130.36(3) . .
Fe1 In1 I1 109.26(3) . 5_566
Fe2 In1 I1 112.11(3) . 5_566
Fe1 In1 I1 102.15(3) . .
Fe2 In1 I1 106.47(3) . .
I1 In1 I1 86.585(17) 5_566 .
In1 I1 In1 93.415(17) 5_566 .

loop_
_geom_bond_atom_site_label_1
_geom_bond_atom_site_label_2
_geom_bond_distance
_geom_bond_site_symmetry_2
C11 O11 1.143(8) .
C11 Fe1 1.755(8) .
C12 O12 1.166(8) .
C12 Fe1 1.737(8) .
C13 C17 1.391(10) .
C13 C14 1.422(10) .
C13 Fe1 2.102(7) .
C13 H13 0.9500 .
C14 C15 1.403(10) .
C14 Fe1 2.101(7) .
C14 H14 0.9500 .
C15 C16 1.410(10) .
C15 Fe1 2.114(7) .
C15 H15 0.9500 .
C16 C17 1.380(10) .
C16 Fe1 2.081(7) .
C16 H16 0.9500 .
C17 Fe1 2.076(7) .
C17 H17 0.9500 .
Fe1 In1 2.5493(10) .
C21 O21 1.159(8) .
C21 Fe2 1.745(7) .
C22 O22 1.157(8) .
C22 Fe2 1.758(8) .
C23 C27 1.401(10) .
C23 C24 1.411(9) .
C23 Fe2 2.073(6) .
C23 H23 0.9500 .
C24 C25 1.422(9) .
C24 Fe2 2.120(7) .
C24 H24 0.9500 .
C25 C26 1.422(10) .
C25 Fe2 2.097(7) .
C25 H25 0.9500 .
C26 C27 1.395(10) .
C26 Fe2 2.092(7) .
C26 H26 0.9500 .
C27 Fe2 2.088(6) .
C27 H27 0.9500 .
Fe2 In1 2.5536(10) .
In1 I1 2.9315(6) 5_566
In1 I1 3.0806(6) .
I1 In1 2.9315(6) 5_566

loop_
_geom_torsion_atom_site_label_1
_geom_torsion_atom_site_label_2
_geom_torsion_atom_site_label_3
_geom_torsion_atom_site_label_4
_geom_torsion
_geom_torsion_site_symmetry_1
_geom_torsion_site_symmetry_4
C17 C13 C14 C15 -1.0(8) . .
Fe1 C13 C14 C15 -61.2(5) . .
C17 C13 C14 Fe1 60.2(5) . .
C13 C14 C15 C16 1.3(8) . .
Fe1 C14 C15 C16 -59.5(5) . .
C13 C14 C15 Fe1 60.7(5) . .
C14 C15 C16 C17 -1.1(8) . .
Fe1 C15 C16 C17 -61.1(5) . .
C14 C15 C16 Fe1 60.1(5) . .
C15 C16 C17 C13 0.4(9) . .
Fe1 C16 C17 C13 -61.5(5) . .
C15 C16 C17 Fe1 61.9(5) . .
C14 C13 C17 C16 0.3(9) . .
Fe1 C13 C17 C16 61.0(5) . .
C14 C13 C17 Fe1 -60.6(5) . .
O12 C12 Fe1 C11 -125(20) . .
O12 C12 Fe1 C17 11(20) . .
O12 C12 Fe1 C16 50(20) . .
O12 C12 Fe1 C14 3(21) . .
O12 C12 Fe1 C13 -18(20) . .
O12 C12 Fe1 C15 70(20) . .
O12 C12 Fe1 In1 148(20) . .
O11 C11 Fe1 C12 117(10) . .
O11 C11 Fe1 C17 14(10) . .
O11 C11 Fe1 C16 -46(10) . .
O11 C11 Fe1 C14 -47(10) . .
O11 C11 Fe1 C13 -8(10) . .
O11 C11 Fe1 C15 -75(10) . .
O11 C11 Fe1 In1 -158(10) . .
C16 C17 Fe1 C12 102.4(5) . .
C13 C17 Fe1 C12 -138.4(5) . .
C16 C17 Fe1 C11 -154.1(5) . .
C13 C17 Fe1 C11 -34.9(7) . .
C13 C17 Fe1 C16 119.2(7) . .
C16 C17 Fe1 C14 -80.8(5) . .
C13 C17 Fe1 C14 38.4(5) . .
C16 C17 Fe1 C13 -119.2(7) . .
C16 C17 Fe1 C15 -37.9(5) . .
C13 C17 Fe1 C15 81.3(5) . .
C16 C17 Fe1 In1 14.3(6) . .
C13 C17 Fe1 In1 133.5(4) . .
C17 C16 Fe1 C12 -83.3(5) . .
C15 C16 Fe1 C12 158.5(4) . .
C17 C16 Fe1 C11 79.7(11) . .
C15 C16 Fe1 C11 -38.4(12) . .
C15 C16 Fe1 C17 -118.2(7) . .
C17 C16 Fe1 C14 80.7(5) . .
C15 C16 Fe1 C14 -37.5(4) . .
C17 C16 Fe1 C13 37.0(5) . .
C15 C16 Fe1 C13 -81.1(5) . .
C17 C16 Fe1 C15 118.2(7) . .
C17 C16 Fe1 In1 -170.1(4) . .
C15 C16 Fe1 In1 71.7(4) . .
C15 C14 Fe1 C12 90.1(11) . .
C13 C14 Fe1 C12 -28.3(12) . .
C15 C14 Fe1 C11 -142.5(5) . .
C13 C14 Fe1 C11 99.1(5) . .
C15 C14 Fe1 C17 80.6(5) . .
C13 C14 Fe1 C17 -37.8(4) . .
C15 C14 Fe1 C16 37.8(4) . .
C13 C14 Fe1 C16 -80.6(5) . .
C15 C14 Fe1 C13 118.4(6) . .
C13 C14 Fe1 C15 -118.4(6) . .
C15 C14 Fe1 In1 -52.1(5) . .
C13 C14 Fe1 In1 -170.5(4) . .
C17 C13 Fe1 C12 51.5(6) . .
C14 C13 Fe1 C12 169.0(5) . .
C17 C13 Fe1 C11 155.6(5) . .
C14 C13 Fe1 C11 -86.9(5) . .
C14 C13 Fe1 C17 117.5(7) . .
C17 C13 Fe1 C16 -36.9(5) . .
C14 C13 Fe1 C16 80.5(5) . .
C17 C13 Fe1 C14 -117.5(7) . .
C17 C13 Fe1 C15 -80.2(5) . .
C14 C13 Fe1 C15 37.3(5) . .
C17 C13 Fe1 In1 -99.8(6) . .
C14 C13 Fe1 In1 17.7(7) . .
C14 C15 Fe1 C12 -149.9(5) . .
C16 C15 Fe1 C12 -31.8(6) . .
C14 C15 Fe1 C11 47.9(6) . .
C16 C15 Fe1 C11 166.1(4) . .
C14 C15 Fe1 C17 -80.8(5) . .
C16 C15 Fe1 C17 37.4(4) . .
C14 C15 Fe1 C16 -118.2(6) . .
C16 C15 Fe1 C14 118.2(6) . .
C14 C15 Fe1 C13 -37.9(4) . .
C16 C15 Fe1 C13 80.3(5) . .
C14 C15 Fe1 In1 132.3(4) . .
C16 C15 Fe1 In1 -109.5(4) . .
C27 C23 C24 C25 -1.9(8) . .
Fe2 C23 C24 C25 59.4(5) . .
C27 C23 C24 Fe2 -61.4(5) . .
C23 C24 C25 C26 1.7(8) . .
Fe2 C24 C25 C26 60.6(5) . .
C23 C24 C25 Fe2 -58.9(5) . .
C24 C25 C26 C27 -0.8(8) . .
Fe2 C25 C26 C27 60.5(5) . .
C24 C25 C26 Fe2 -61.3(5) . .
C25 C26 C27 C23 -0.4(8) . .
Fe2 C26 C27 C23 60.1(5) . .
C25 C26 C27 Fe2 -60.5(5) . .
C24 C23 C27 C26 1.4(8) . .
Fe2 C23 C27 C26 -60.7(5) . .
C24 C23 C27 Fe2 62.1(5) . .
O21 C21 Fe2 C22 84(7) . .
O21 C21 Fe2 C23 -29(8) . .
O21 C21 Fe2 C27 -20(8) . .
O21 C21 Fe2 C26 -52(7) . .
O21 C21 Fe2 C25 -90(7) . .
O21 C21 Fe2 C24 -107(7) . .
O21 C21 Fe2 In1 174(7) . .
O22 C22 Fe2 C21 -125(8) . .
O22 C22 Fe2 C23 35(8) . .
O22 C22 Fe2 C27 -5(8) . .
O22 C22 Fe2 C26 -25(9) . .
O22 C22 Fe2 C25 38(9) . .
O22 C22 Fe2 C24 63(9) . .
O22 C22 Fe2 In1 146(8) . .
C27 C23 Fe2 C21 13.0(10) . .
C24 C23 Fe2 C21 -106.0(8) . .
C27 C23 Fe2 C22 -100.3(5) . .
C24 C23 Fe2 C22 140.7(4) . .
C24 C23 Fe2 C27 -119.0(6) . .
C27 C23 Fe2 C26 37.4(4) . .
C24 C23 Fe2 C26 -81.6(5) . .
C27 C23 Fe2 C25 81.1(5) . .
C24 C23 Fe2 C25 -37.9(4) . .
C27 C23 Fe2 C24 119.0(6) . .
C27 C23 Fe2 In1 167.3(4) . .
C24 C23 Fe2 In1 48.3(4) . .
C26 C27 Fe2 C21 -55.9(5) . .
C23 C27 Fe2 C21 -174.3(5) . .
C26 C27 Fe2 C22 -156.8(5) . .
C23 C27 Fe2 C22 84.8(5) . .
C26 C27 Fe2 C23 118.4(6) . .
C23 C27 Fe2 C26 -118.4(6) . .
C26 C27 Fe2 C25 37.8(4) . .
C23 C27 Fe2 C25 -80.6(5) . .
C26 C27 Fe2 C24 81.1(4) . .
C23 C27 Fe2 C24 -37.3(4) . .
C26 C27 Fe2 In1 94.8(5) . .
C23 C27 Fe2 In1 -23.6(7) . .
C27 C26 Fe2 C21 133.1(5) . .
C25 C26 Fe2 C21 -108.3(5) . .
C27 C26 Fe2 C22 33.1(6) . .
C25 C26 Fe2 C22 151.7(5) . .
C27 C26 Fe2 C23 -37.7(4) . .
C25 C26 Fe2 C23 80.9(5) . .
C25 C26 Fe2 C27 118.6(6) . .
C27 C26 Fe2 C25 -118.6(6) . .
C27 C26 Fe2 C24 -80.9(4) . .
C25 C26 Fe2 C24 37.7(4) . .
C27 C26 Fe2 In1 -134.8(4) . .
C25 C26 Fe2 In1 -16.2(5) . .
C26 C25 Fe2 C21 77.9(5) . .
C24 C25 Fe2 C21 -163.9(4) . .
C26 C25 Fe2 C22 -84.6(9) . .
C24 C25 Fe2 C22 33.6(10) . .
C26 C25 Fe2 C23 -80.4(4) . .
C24 C25 Fe2 C23 37.8(4) . .
C26 C25 Fe2 C27 -37.2(4) . .
C24 C25 Fe2 C27 81.0(4) . .
C24 C25 Fe2 C26 118.2(6) . .
C26 C25 Fe2 C24 -118.2(6) . .
C26 C25 Fe2 In1 168.4(4) . .
C24 C25 Fe2 In1 -73.4(4) . .
C23 C24 Fe2 C21 143.5(5) . .
C25 C24 Fe2 C21 25.5(6) . .
C23 C24 Fe2 C22 -49.1(5) . .
C25 C24 Fe2 C22 -167.1(4) . .
C25 C24 Fe2 C23 -118.0(6) . .
C23 C24 Fe2 C27 37.3(4) . .
C25 C24 Fe2 C27 -80.7(4) . .
C23 C24 Fe2 C26 80.1(5) . .
C25 C24 Fe2 C26 -37.9(4) . .
C23 C24 Fe2 C25 118.0(6) . .
C23 C24 Fe2 In1 -135.7(4) . .
C25 C24 Fe2 In1 106.3(4) . .
C12 Fe1 In1 Fe2 -76.1(2) . .
C11 Fe1 In1 Fe2 -172.3(3) . .
C17 Fe1 In1 Fe2 15.9(3) . .
C16 Fe1 In1 Fe2 24.9(2) . .
C14 Fe1 In1 Fe2 91.8(2) . .
C13 Fe1 In1 Fe2 79.8(4) . .
C15 Fe1 In1 Fe2 62.0(2) . .
C12 Fe1 In1 I1 138.8(2) . 5_566
C11 Fe1 In1 I1 42.6(3) . 5_566
C17 Fe1 In1 I1 -129.2(3) . 5_566
C16 Fe1 In1 I1 -120.2(2) . 5_566
C14 Fe1 In1 I1 -53.3(2) . 5_566
C13 Fe1 In1 I1 -65.2(4) . 5_566
C15 Fe1 In1 I1 -83.1(2) . 5_566
C12 Fe1 In1 I1 48.2(2) . .
C11 Fe1 In1 I1 -48.0(3) . .
C17 Fe1 In1 I1 140.2(3) . .
C16 Fe1 In1 I1 149.2(2) . .
C14 Fe1 In1 I1 -143.9(2) . .
C13 Fe1 In1 I1 -155.9(4) . .
C15 Fe1 In1 I1 -173.7(2) . .
C21 Fe2 In1 Fe1 -138.4(2) . .
C22 Fe2 In1 Fe1 -43.7(2) . .
C23 Fe2 In1 Fe1 51.3(2) . .
C27 Fe2 In1 Fe1 67.1(4) . .
C26 Fe2 In1 Fe1 127.7(3) . .
C25 Fe2 In1 Fe1 117.4(2) . .
C24 Fe2 In1 Fe1 79.68(19) . .
C21 Fe2 In1 I1 5.9(2) . 5_566
C22 Fe2 In1 I1 100.6(2) . 5_566
C23 Fe2 In1 I1 -164.4(2) . 5_566
C27 Fe2 In1 I1 -148.6(4) . 5_566
C26 Fe2 In1 I1 -88.0(3) . 5_566
C25 Fe2 In1 I1 -98.3(2) . 5_566
C24 Fe2 In1 I1 -136.00(19) . 5_566
C21 Fe2 In1 I1 99.0(2) . .
C22 Fe2 In1 I1 -166.4(2) . .
C23 Fe2 In1 I1 -71.4(2) . .
C27 Fe2 In1 I1 -55.5(4) . .
C26 Fe2 In1 I1 5.1(3) . .
C25 Fe2 In1 I1 -5.2(2) . .
C24 Fe2 In1 I1 -42.96(19) . .
Fe1 In1 I1 In1 108.97(3) . 5_566
Fe2 In1 I1 In1 -112.05(3) . 5_566
I1 In1 I1 In1 0.0 5_566 5_566
